data_4028469
loop_
_publ_author_name
'Joseph E. Banning'
'Jacob Gentillon'
'Pavel G. Ryabchuk'
'Anthony R. Prosser'
'Andrew Rogers'
'Andrew Edwards'
'Andrew Holtzen'
'Ivan A. Babkov'
'Marina Rubina'
'Michael Rubin'

_publ_section_title
;
 Formal Substitution of Bromocyclopropanes with Nitrogen Nucleophiles
;
_journal_name_full 'Journal of Organic Chemistry'
_journal_page_first 7601
_journal_page_last 7616
_journal_paper_doi 10.1021/jo4011798
_journal_volume 78
_journal_year 2013
_chemical_formula_sum 'C14 H15 N3 O'
_chemical_formula_weight 241.29
_chemical_name_systematic
; 
 ? 
;
_space_group_IT_number 7
_symmetry_cell_setting monoclinic
_symmetry_space_group_name_Hall 'P -2yc'
_symmetry_space_group_name_H-M 'P 1 c 1'
_atom_sites_solution_hydrogens difmap
_atom_sites_solution_primary direct
_atom_sites_solution_secondary difmap
_audit_creation_method SHELXTL
_cell_angle_alpha 90.00
_cell_angle_beta 92.362(2)
_cell_angle_gamma 90.00
_cell_formula_units_Z 2
_cell_length_a 13.1836(3)
_cell_length_b 5.47270(10)
_cell_length_c 8.6078(2)
_cell_measurement_reflns_used 4168
_cell_measurement_temperature 100(2)
_cell_measurement_theta_max 67.47
_cell_measurement_theta_min 3.36
_cell_volume 620.52(2)
_computing_cell_refinement 'Bruker SAINT'
_computing_data_collection 'Bruker APEX2'
_computing_data_reduction 'Bruker SAINT'
_computing_molecular_graphics 'Bruker SHELXTL'
_computing_publication_material 'Bruker SHELXTL'
_computing_structure_refinement 'Bruker SHELXTL'
_computing_structure_solution 'Bruker SHELXTL'
_diffrn_ambient_temperature 100(2)
_diffrn_measured_fraction_theta_full 0.960
_diffrn_measured_fraction_theta_max 0.941
_diffrn_measurement_device_type 'Bruker APEX-II CCD'
_diffrn_measurement_method '\f and \w scans'
_diffrn_radiation_monochromator 'Helios  multilayer optics'
_diffrn_radiation_source 'Bruker MicroStar microfocus rotating anode'
_diffrn_radiation_type CuK\a
_diffrn_radiation_wavelength 1.54178
_diffrn_reflns_av_R_equivalents 0.0239
_diffrn_reflns_av_sigmaI/netI 0.0213
_diffrn_reflns_limit_h_max 15
_diffrn_reflns_limit_h_min -15
_diffrn_reflns_limit_k_max 6
_diffrn_reflns_limit_k_min -6
_diffrn_reflns_limit_l_max 9
_diffrn_reflns_limit_l_min -8
_diffrn_reflns_number 7323
_diffrn_reflns_theta_full 66.00
_diffrn_reflns_theta_max 68.90
_diffrn_reflns_theta_min 3.36
_exptl_absorpt_coefficient_mu 0.674
_exptl_absorpt_correction_T_max 1.000
_exptl_absorpt_correction_T_min 0.858
_exptl_absorpt_correction_type multi-scan
_exptl_crystal_colour colourless
_exptl_crystal_density_diffrn 1.291
_exptl_crystal_description Needle
_exptl_crystal_F_000 256
_exptl_crystal_size_max 0.18
_exptl_crystal_size_mid 0.02
_exptl_crystal_size_min 0.01
_refine_diff_density_max 0.121
_refine_diff_density_min -0.131
_refine_diff_density_rms 0.028
_refine_ls_abs_structure_details 'Flack H D (1983), Acta Cryst. A39, 876-881'
_refine_ls_abs_structure_Flack 0.0(3)
_refine_ls_extinction_method none
_refine_ls_goodness_of_fit_ref 1.036
_refine_ls_hydrogen_treatment refall
_refine_ls_matrix_type full
_refine_ls_number_parameters 223
_refine_ls_number_reflns 1810
_refine_ls_number_restraints 2
_refine_ls_restrained_S_all 1.036
_refine_ls_R_factor_all 0.0283
_refine_ls_R_factor_gt 0.0266
_refine_ls_shift/su_max 0.000
_refine_ls_shift/su_mean 0.000
_refine_ls_structure_factor_coef Fsqd
_refine_ls_weighting_details 'calc w=1/[\s^2^(Fo^2^)+(0.0419P)^2^+0.0827P] where P=(Fo^2^+2Fc^2^)/3'
_refine_ls_weighting_scheme calc
_refine_ls_wR_factor_gt 0.0673
_refine_ls_wR_factor_ref 0.0682
_reflns_number_gt 1736
_reflns_number_total 1810
_reflns_threshold_expression >2sigma(I)
_cod_data_source_file jo4011798_si_004.cif
_cod_data_source_block q85b
_cod_database_code 4028469

loop_
_symmetry_equiv_pos_as_xyz
'x, y, z'
'x, -y, z+1/2'

loop_
_atom_site_label
_atom_site_type_symbol
_atom_site_fract_x
_atom_site_fract_y
_atom_site_fract_z
_atom_site_U_iso_or_equiv
_atom_site_adp_type
_atom_site_occupancy
_atom_site_symmetry_multiplicity
_atom_site_calc_flag
O O 0.52613(10) 0.2959(2) 0.81171(15) 0.0331(3) Uani 1 1 d
N1 N 0.57845(11) 0.5375(3) 0.6159(2) 0.0283(3) Uani 1 1 d
H1N H 0.5713(16) 0.577(3) 0.523(3) 0.028(5) Uiso 1 1 d
N2 N 0.26227(11) 0.2430(2) 0.48936(17) 0.0255(3) Uani 1 1 d
N3 N 0.24368(12) 0.4638(3) 0.42181(19) 0.0322(4) Uani 1 1 d
C1 C 0.52191(12) 0.3598(3) 0.6744(2) 0.0255(4) Uani 1 1 d
C2 C 0.44981(13) 0.2388(3) 0.5594(2) 0.0260(4) Uani 1 1 d
H2 H 0.4602(16) 0.270(3) 0.454(3) 0.030(5) Uiso 1 1 d
C3 C 0.34136(13) 0.2152(3) 0.6081(2) 0.0257(4) Uani 1 1 d
H3 H 0.3246(14) 0.283(3) 0.709(2) 0.017(4) Uiso 1 1 d
C4 C 0.40622(14) -0.0065(3) 0.6011(2) 0.0304(4) Uani 1 1 d
H4A H 0.3919(14) -0.119(4) 0.518(3) 0.030(5) Uiso 1 1 d
H4B H 0.4306(17) -0.076(4) 0.702(3) 0.034(5) Uiso 1 1 d
C5 C 0.65003(15) 0.6850(4) 0.7111(2) 0.0340(4) Uani 1 1 d
H5A H 0.6201(16) 0.844(4) 0.733(2) 0.034(6) Uiso 1 1 d
H5B H 0.6603(16) 0.597(4) 0.813(3) 0.038(6) Uiso 1 1 d
C6 C 0.74956(14) 0.7137(3) 0.6335(2) 0.0272(4) Uani 1 1 d
C7 C 0.82418(15) 0.5357(3) 0.6525(2) 0.0327(4) Uani 1 1 d
H7 H 0.8060(18) 0.392(4) 0.723(3) 0.044(6) Uiso 1 1 d
C8 C 0.91594(15) 0.5587(4) 0.5834(3) 0.0405(5) Uani 1 1 d
H8 H 0.9684(19) 0.434(4) 0.598(3) 0.045(6) Uiso 1 1 d
C9 C 0.93498(16) 0.7618(4) 0.4932(3) 0.0392(5) Uani 1 1 d
H9 H 1.0002(19) 0.777(4) 0.449(3) 0.038(6) Uiso 1 1 d
C10 C 0.86182(17) 0.9398(4) 0.4723(2) 0.0388(5) Uani 1 1 d
H10 H 0.8731(18) 1.082(5) 0.407(3) 0.045(7) Uiso 1 1 d
C11 C 0.76941(15) 0.9153(3) 0.5414(2) 0.0333(4) Uani 1 1 d
H11 H 0.7166(17) 1.032(4) 0.530(3) 0.037(6) Uiso 1 1 d
C12 C 0.16477(14) 0.4233(3) 0.3243(2) 0.0323(4) Uani 1 1 d
H12 H 0.1358(16) 0.559(4) 0.266(3) 0.034(5) Uiso 1 1 d
C13 C 0.13174(15) 0.1812(4) 0.3289(2) 0.0347(4) Uani 1 1 d
H13 H 0.0759(18) 0.106(4) 0.269(3) 0.043(6) Uiso 1 1 d
C14 C 0.19640(15) 0.0714(3) 0.4364(2) 0.0324(4) Uani 1 1 d
H14 H 0.1996(16) -0.087(4) 0.471(3) 0.039(6) Uiso 1 1 d

loop_
_atom_site_aniso_label
_atom_site_aniso_U_11
_atom_site_aniso_U_22
_atom_site_aniso_U_33
_atom_site_aniso_U_23
_atom_site_aniso_U_13
_atom_site_aniso_U_12
O 0.0401(8) 0.0392(7) 0.0195(8) 0.0012(6) -0.0038(5) -0.0044(6)
N1 0.0307(9) 0.0349(8) 0.0189(10) 0.0003(6) -0.0039(6) -0.0013(6)
N2 0.0279(8) 0.0220(7) 0.0263(9) 0.0012(5) -0.0006(6) 0.0000(5)
N3 0.0334(8) 0.0244(7) 0.0383(10) 0.0052(6) -0.0044(7) -0.0004(6)
C1 0.0247(9) 0.0273(9) 0.0242(10) -0.0019(7) -0.0010(7) 0.0042(6)
C2 0.0296(9) 0.0287(9) 0.0195(11) -0.0010(7) -0.0006(7) 0.0023(7)
C3 0.0304(9) 0.0246(9) 0.0221(11) -0.0006(7) 0.0002(7) -0.0009(7)
C4 0.0337(9) 0.0265(9) 0.0304(12) -0.0016(8) -0.0057(8) 0.0026(8)
C5 0.0348(10) 0.0378(11) 0.0291(12) -0.0064(8) -0.0039(8) -0.0045(8)
C6 0.0314(9) 0.0276(9) 0.0217(10) -0.0038(7) -0.0081(7) -0.0045(7)
C7 0.0353(10) 0.0251(9) 0.0365(12) 0.0036(7) -0.0122(8) -0.0031(7)
C8 0.0299(10) 0.0366(11) 0.0538(15) -0.0075(10) -0.0128(9) 0.0042(8)
C9 0.0308(10) 0.0445(12) 0.0422(13) -0.0107(9) 0.0005(9) -0.0121(8)
C10 0.0503(12) 0.0331(11) 0.0328(12) 0.0036(8) -0.0025(9) -0.0133(9)
C11 0.0414(11) 0.0260(9) 0.0316(12) 0.0006(7) -0.0104(8) 0.0019(8)
C12 0.0294(9) 0.0312(10) 0.0359(12) 0.0081(8) -0.0032(8) 0.0004(7)
C13 0.0300(10) 0.0356(10) 0.0380(11) 0.0028(8) -0.0059(8) -0.0043(8)
C14 0.0331(10) 0.0228(9) 0.0409(12) 0.0031(8) -0.0022(8) -0.0043(7)

loop_
_atom_type_symbol
_atom_type_description
_atom_type_scat_dispersion_real
_atom_type_scat_dispersion_imag
_atom_type_scat_source
C C 0.0181 0.0091 'International Tables Vol C Tables 4.2.6.8 and 6.1.1.4'
H H 0.0000 0.0000 'International Tables Vol C Tables 4.2.6.8 and 6.1.1.4'
N N 0.0311 0.0180 'International Tables Vol C Tables 4.2.6.8 and 6.1.1.4'
O O 0.0492 0.0322 'International Tables Vol C Tables 4.2.6.8 and 6.1.1.4'

loop_
_geom_angle_atom_site_label_1
_geom_angle_atom_site_label_2
_geom_angle_atom_site_label_3
_geom_angle
C1 N1 C5 123.12(18)
C1 N1 H1N 120.6(14)
C5 N1 H1N 116.1(14)
C14 N2 N3 111.91(15)
C14 N2 C3 127.29(15)
N3 N2 C3 120.73(13)
C12 N3 N2 104.16(14)
O C1 N1 124.36(16)
O C1 C2 120.70(16)
N1 C1 C2 114.94(16)
C1 C2 C4 118.26(16)
C1 C2 C3 115.87(16)
C4 C2 C3 58.97(12)
C1 C2 H2 116.4(13)
C4 C2 H2 117.6(12)
C3 C2 H2 117.4(13)
N2 C3 C4 117.34(15)
N2 C3 C2 117.42(16)
C4 C3 C2 60.43(12)
N2 C3 H3 114.1(10)
C4 C3 H3 119.7(10)
C2 C3 H3 117.7(10)
C3 C4 C2 60.60(12)
C3 C4 H4A 117.5(12)
C2 C4 H4A 117.5(13)
C3 C4 H4B 116.5(13)
C2 C4 H4B 116.0(13)
H4A C4 H4B 116.9(18)
N1 C5 C6 111.25(17)
N1 C5 H5A 110.0(12)
C6 C5 H5A 110.9(13)
N1 C5 H5B 106.5(13)
C6 C5 H5B 110.4(13)
H5A C5 H5B 107.7(18)
C7 C6 C11 118.36(18)
C7 C6 C5 120.01(17)
C11 C6 C5 121.62(17)
C8 C7 C6 121.04(18)
C8 C7 H7 123.8(13)
C6 C7 H7 115.2(13)
C7 C8 C9 119.93(18)
C7 C8 H8 120.9(14)
C9 C8 H8 119.2(14)
C10 C9 C8 119.9(2)
C10 C9 H9 121.5(13)
C8 C9 H9 118.6(13)
C9 C10 C11 119.98(19)
C9 C10 H10 121.1(14)
C11 C10 H10 118.9(14)
C10 C11 C6 120.77(18)
C10 C11 H11 123.4(14)
C6 C11 H11 115.9(14)
N3 C12 C13 112.21(17)
N3 C12 H12 119.0(12)
C13 C12 H12 128.7(12)
C14 C13 C12 104.43(17)
C14 C13 H13 127.4(13)
C12 C13 H13 128.2(13)
N2 C14 C13 107.29(17)
N2 C14 H14 121.9(14)
C13 C14 H14 130.8(14)

loop_
_geom_bond_atom_site_label_1
_geom_bond_atom_site_label_2
_geom_bond_distance
O C1 1.232(2)
N1 C1 1.336(2)
N1 C5 1.466(2)
N1 H1N 0.83(2)
N2 C14 1.346(2)
N2 N3 1.359(2)
N2 C3 1.438(2)
N3 C12 1.328(2)
C1 C2 1.498(2)
C2 C4 1.509(3)
C2 C3 1.512(2)
C2 H2 0.94(2)
C3 C4 1.487(2)
C3 H3 0.98(2)
C4 H4A 0.96(2)
C4 H4B 0.99(2)
C5 C6 1.505(3)
C5 H5A 0.98(2)
C5 H5B 1.00(2)
C6 C7 1.389(3)
C6 C11 1.390(3)
C7 C8 1.376(3)
C7 H7 1.03(2)
C8 C9 1.385(3)
C8 H8 0.97(2)
C9 C10 1.377(3)
C9 H9 0.96(3)
C10 C11 1.384(3)
C10 H10 0.98(3)
C11 H11 0.95(2)
C12 C13 1.396(3)
C12 H12 0.97(2)
C13 C14 1.371(3)
C13 H13 0.97(2)
C14 H14 0.92(2)

loop_
_geom_hbond_atom_site_label_D
_geom_hbond_atom_site_label_H
_geom_hbond_atom_site_label_A
_geom_hbond_distance_DH
_geom_hbond_distance_HA
_geom_hbond_distance_DA
_geom_hbond_angle_DHA
_geom_hbond_site_symmetry_A
N1 H1N O 0.83(2) 2.01(2) 2.831(2) 168(2) 2_564

loop_
_geom_torsion_atom_site_label_1
_geom_torsion_atom_site_label_2
_geom_torsion_atom_site_label_3
_geom_torsion_atom_site_label_4
_geom_torsion
C14 N2 N3 C12 -0.5(2)
C3 N2 N3 C12 -177.68(17)
C5 N1 C1 O -2.5(3)
C5 N1 C1 C2 177.13(16)
O C1 C2 C4 -18.0(2)
N1 C1 C2 C4 162.33(16)
O C1 C2 C3 49.1(2)
N1 C1 C2 C3 -130.62(16)
C14 N2 C3 C4 45.3(3)
N3 N2 C3 C4 -138.02(18)
C14 N2 C3 C2 114.3(2)
N3 N2 C3 C2 -69.0(2)
C1 C2 C3 N2 143.70(15)
C4 C2 C3 N2 -107.49(17)
C1 C2 C3 C4 -108.81(18)
N2 C3 C4 C2 107.62(18)
C1 C2 C4 C3 104.75(17)
C1 N1 C5 C6 135.36(18)
N1 C5 C6 C7 -85.4(2)
N1 C5 C6 C11 94.4(2)
C11 C6 C7 C8 0.6(3)
C5 C6 C7 C8 -179.65(18)
C6 C7 C8 C9 0.0(3)
C7 C8 C9 C10 -0.3(3)
C8 C9 C10 C11 -0.1(3)
C9 C10 C11 C6 0.7(3)
C7 C6 C11 C10 -1.0(3)
C5 C6 C11 C10 179.30(17)
N2 N3 C12 C13 0.5(2)
N3 C12 C13 C14 -0.3(3)
N3 N2 C14 C13 0.3(2)
C3 N2 C14 C13 177.26(18)
C12 C13 C14 N2 0.0(2)
